data_4131531
loop_
_publ_author_name
'Derosa, Joseph'
'Tran, Van T.'
'Boulous, Mark N.'
'Chen, Jason S.'
'Engle, Keary M.'

_publ_section_title
;
 Nickel-Catalyzed \b,\g-Dicarbofunctionalization of Alkenyl Carbonyl
 Compounds via Conjunctive Cross-Coupling.
;
_journal_issue 31
_journal_name_full 'Journal of the American Chemical Society'
_journal_page_first 10657
_journal_page_last 10660
_journal_paper_doi 10.1021/jacs.7b06567
_journal_volume 139
_journal_year 2017
_chemical_formula_moiety 'C28 H28 N2 O'
_chemical_formula_sum 'C28 H28 N2 O'
_chemical_formula_weight 408.52
_space_group_crystal_system monoclinic
_space_group_IT_number 14
_space_group_name_Hall '-P 2ybc'
_space_group_name_H-M_alt 'P 1 21/c 1'
_atom_sites_solution_hydrogens mixed
_atom_sites_solution_primary dual
_atom_sites_solution_secondary difmap
_audit_creation_date 2017-06-14
_audit_creation_method
;
Olex2 1.2-beta
(compiled 2017.03.28 svn.r3405 for OlexSys, GUI svn.r5337)
;
_cell_angle_alpha 90
_cell_angle_beta 100.825(2)
_cell_angle_gamma 90
_cell_formula_units_Z 4
_cell_length_a 8.8253(4)
_cell_length_b 16.6932(7)
_cell_length_c 15.3900(7)
_cell_measurement_reflns_used 9908
_cell_measurement_temperature 100.0
_cell_measurement_theta_max 68.342
_cell_measurement_theta_min 3.945
_cell_volume 2226.95(17)
_computing_cell_refinement 'SAINT v8.38A (Bruker, 2017)'
_computing_data_collection 'APEX3 v2017.3-0 (Bruker, 2017)'
_computing_data_reduction 'SAINT v8.38A (Bruker, 2017)'
_computing_molecular_graphics 'Olex2 (Dolomanov et al., 2009)'
_computing_publication_material 'Olex2 (Dolomanov et al., 2009)'
_computing_structure_refinement 'ShelXL (Sheldrick, 2015)'
_computing_structure_solution 'ShelXT (Sheldrick, 2015)'
_diffrn_ambient_temperature 100.0
_diffrn_detector 'Bruker Platinum135 CCD'
_diffrn_detector_area_resol_mean 7.9
_diffrn_detector_type 'CCD Area Detector'
_diffrn_measured_fraction_theta_full 0.992
_diffrn_measured_fraction_theta_max 0.991
_diffrn_measurement_device 'Fixed Chi Three-Circle Diffractometer'
_diffrn_measurement_device_type 'Bruker D8 Platinum135'
_diffrn_measurement_method '\w and \f scans'
_diffrn_radiation_monochromator 'Double Bounce Multilayer Mirrors'
_diffrn_radiation_probe x-ray
_diffrn_radiation_type CuK\a
_diffrn_radiation_wavelength 1.54178
_diffrn_radiation_xray_symbol K-L~3~
_diffrn_reflns_av_R_equivalents 0.0467
_diffrn_reflns_av_unetI/netI 0.0425
_diffrn_reflns_Laue_measured_fraction_full 0.992
_diffrn_reflns_Laue_measured_fraction_max 0.991
_diffrn_reflns_limit_h_max 10
_diffrn_reflns_limit_h_min -9
_diffrn_reflns_limit_k_max 17
_diffrn_reflns_limit_k_min -20
_diffrn_reflns_limit_l_max 13
_diffrn_reflns_limit_l_min -18
_diffrn_reflns_number 16075
_diffrn_reflns_point_group_measured_fraction_full 0.992
_diffrn_reflns_point_group_measured_fraction_max 0.991
_diffrn_reflns_theta_full 68.000
_diffrn_reflns_theta_max 68.347
_diffrn_reflns_theta_min 3.945
_diffrn_source 'Micro Focus Rotating Anode'
_diffrn_source_type 'Rigaku MicroMax-007HF'
_diffrn_standards_number 0
_exptl_absorpt_coefficient_mu 0.572
_exptl_absorpt_correction_T_max 0.3201
_exptl_absorpt_correction_T_min 0.2256
_exptl_absorpt_correction_type multi-scan
_exptl_absorpt_process_details
'SADABS-2016/2 (Bruker,2016/2) was used for absorption correction. wR2(int) was 0.0677 before and 0.0580 after correction. The Ratio of minimum to maximum transmission is 0.7048. The \l/2 correction factor is Not present.'
_exptl_crystal_colour Colorless
_exptl_crystal_colour_primary Colorless
_exptl_crystal_density_diffrn 1.218
_exptl_crystal_description Block
_exptl_crystal_F_000 872
_exptl_crystal_size_max 0.237
_exptl_crystal_size_mid 0.215
_exptl_crystal_size_min 0.184
_refine_diff_density_max 0.230
_refine_diff_density_min -0.180
_refine_diff_density_rms 0.045
_refine_ls_extinction_method none
_refine_ls_goodness_of_fit_ref 1.058
_refine_ls_hydrogen_treatment mixed
_refine_ls_matrix_type full
_refine_ls_number_parameters 285
_refine_ls_number_reflns 4060
_refine_ls_number_restraints 1
_refine_ls_restrained_S_all 1.058
_refine_ls_R_factor_all 0.0436
_refine_ls_R_factor_gt 0.0407
_refine_ls_shift/su_max 0.000
_refine_ls_shift/su_mean 0.000
_refine_ls_structure_factor_coef Fsqd
_refine_ls_weighting_details 'w=1/[\s^2^(Fo^2^)+(0.0488P)^2^+0.6666P] where P=(Fo^2^+2Fc^2^)/3'
_refine_ls_weighting_scheme calc
_refine_ls_wR_factor_gt 0.1034
_refine_ls_wR_factor_ref 0.1061
_reflns_Friedel_coverage 0.000
_reflns_number_gt 3732
_reflns_number_total 4060
_reflns_threshold_expression 'I > 2\s(I)'
_cod_data_source_file ja7b06567_si_002.cif
_cod_data_source_block Engle43
_cod_depositor_comments
;
The following automatic conversions were performed:

data item '_diffrn_radiation_probe' value 'X-ray' was changed to
'x-ray' in accordance with the
/home/saulius/struct/COD-crude-data/automatic-downloads/DataCite-retrospective/ACS/depositions/lib/dictionaries/cif_core.dic
dictionary named 'cif_core.dic' version 2.4.2 last updated on
2011-04-26.

Automatic conversion script
Id: cif_fix_values 6909 2019-04-08 15:41:33Z antanas 
;
_cod_database_code 4131531
_shelx_shelxl_version_number 2016/6
_shelx_space_group_comment
;
The symmetry employed for this shelxl refinement is uniquely defined
by the following loop, which should always be used as a source of
symmetry information in preference to the above space-group names.
They are only intended as comments.
;
_shelx_estimated_absorpt_t_max 0.902
_shelx_estimated_absorpt_t_min 0.876
_olex2_refinement_description
;
1. Fixed Uiso
 At 1.2 times of:
  All C(H) groups, All C(H,H) groups
 At 1.5 times of:
  All C(H,H,H) groups
2. Restrained distances
 N1-H1
 0.95 with sigma of 0.02
3.a Ternary CH refined with riding coordinates:
 C2(H2), C3(H3)
3.b Secondary CH2 refined with riding coordinates:
 C4(H4A,H4B), C11(H11A,H11B), C18(H18A,H18B)
3.c Aromatic/amide H refined with riding coordinates:
 C6(H6), C7(H7), C8(H8), C9(H9), C10(H10), C13(H13), C14(H14), C15(H15),
 C16(H16), C17(H17), C21(H21), C22(H22), C23(H23), C26(H26), C27(H27), C28(H28)
3.d Idealised Me refined as rotating group:
 C19(H19A,H19B,H19C)
;
_olex2_submission_special_instructions 'No special instructions were received'

loop_
_space_group_symop_operation_xyz
'x, y, z'
'-x, y+1/2, -z+1/2'
'-x, -y, -z'
'x, -y-1/2, z-1/2'

loop_
_atom_site_label
_atom_site_type_symbol
_atom_site_fract_x
_atom_site_fract_y
_atom_site_fract_z
_atom_site_U_iso_or_equiv
_atom_site_adp_type
_atom_site_occupancy
_atom_site_site_symmetry_order
_atom_site_calc_flag
_atom_site_refinement_flags_posn
O1 O 0.11944(10) 0.48336(5) 0.68255(6) 0.0288(2) Uani 1 1 d .
N1 N 0.29258(12) 0.40316(6) 0.77067(7) 0.0252(2) Uani 1 1 d D
H1 H 0.3586(17) 0.3615(9) 0.7704(10) 0.033(4) Uiso 1 1 d D
N2 N 0.46823(12) 0.32744(6) 0.90341(7) 0.0270(2) Uani 1 1 d .
C1 C 0.21315(13) 0.42857(7) 0.69081(8) 0.0233(3) Uani 1 1 d .
C2 C 0.25222(13) 0.38483(7) 0.61084(8) 0.0235(3) Uani 1 1 d .
H2 H 0.329172 0.341711 0.631615 0.028 Uiso 1 1 calc R
C3 C 0.10574(13) 0.34687(7) 0.55459(8) 0.0234(3) Uani 1 1 d .
H3 H 0.037812 0.391822 0.527756 0.028 Uiso 1 1 calc R
C4 C 0.14875(14) 0.29784(8) 0.47780(8) 0.0254(3) Uani 1 1 d .
H4A H 0.211830 0.331806 0.445626 0.030 Uiso 1 1 calc R
H4B H 0.213085 0.251729 0.502700 0.030 Uiso 1 1 calc R
C5 C 0.01122(14) 0.26696(7) 0.41285(8) 0.0244(3) Uani 1 1 d .
C6 C -0.08595(15) 0.32017(8) 0.35905(8) 0.0273(3) Uani 1 1 d .
H6 H -0.067265 0.376146 0.364674 0.033 Uiso 1 1 calc R
C7 C -0.20977(15) 0.29206(9) 0.29735(8) 0.0317(3) Uani 1 1 d .
H7 H -0.274866 0.328887 0.260839 0.038 Uiso 1 1 calc R
C8 C -0.23905(15) 0.21057(9) 0.28865(9) 0.0336(3) Uani 1 1 d .
H8 H -0.324076 0.191515 0.246488 0.040 Uiso 1 1 calc R
C9 C -0.14338(16) 0.15711(8) 0.34190(9) 0.0337(3) Uani 1 1 d .
H9 H -0.162676 0.101188 0.336215 0.040 Uiso 1 1 calc R
C10 C -0.01943(15) 0.18519(8) 0.40353(8) 0.0283(3) Uani 1 1 d .
H10 H 0.045434 0.148153 0.439874 0.034 Uiso 1 1 calc R
C11 C 0.32490(14) 0.44685(8) 0.55626(8) 0.0289(3) Uani 1 1 d .
H11A H 0.350391 0.419858 0.503559 0.035 Uiso 1 1 calc R
H11B H 0.247565 0.488885 0.535206 0.035 Uiso 1 1 calc R
C12 C 0.46870(14) 0.48621(8) 0.60673(8) 0.0251(3) Uani 1 1 d .
C13 C 0.46502(15) 0.56470(8) 0.63647(8) 0.0293(3) Uani 1 1 d .
H13 H 0.370326 0.593352 0.625888 0.035 Uiso 1 1 calc R
C14 C 0.59755(16) 0.60186(9) 0.68141(9) 0.0338(3) Uani 1 1 d .
H14 H 0.593237 0.655563 0.701207 0.041 Uiso 1 1 calc R
C15 C 0.73637(16) 0.56044(9) 0.69736(9) 0.0337(3) Uani 1 1 d .
H15 H 0.827053 0.585531 0.728586 0.040 Uiso 1 1 calc R
C16 C 0.74226(15) 0.48250(9) 0.66765(9) 0.0325(3) Uani 1 1 d .
H16 H 0.837325 0.454176 0.677963 0.039 Uiso 1 1 calc R
C17 C 0.60940(15) 0.44564(8) 0.62278(8) 0.0284(3) Uani 1 1 d .
H17 H 0.614326 0.392054 0.602714 0.034 Uiso 1 1 calc R
C18 C 0.01231(14) 0.29643(8) 0.60966(8) 0.0276(3) Uani 1 1 d .
H18A H -0.017366 0.331237 0.655791 0.033 Uiso 1 1 calc R
H18B H -0.083941 0.278731 0.570480 0.033 Uiso 1 1 calc R
C19 C 0.09415(17) 0.22282(9) 0.65454(10) 0.0366(3) Uani 1 1 d .
H19A H 0.120611 0.186573 0.609574 0.055 Uiso 1 1 calc GR
H19B H 0.025920 0.195162 0.688154 0.055 Uiso 1 1 calc GR
H19C H 0.188574 0.239388 0.694777 0.055 Uiso 1 1 calc GR
C20 C 0.28583(14) 0.43182(7) 0.85562(8) 0.0244(3) Uani 1 1 d .
C21 C 0.19733(15) 0.49482(8) 0.87485(9) 0.0286(3) Uani 1 1 d .
H21 H 0.134108 0.523551 0.828401 0.034 Uiso 1 1 calc R
C22 C 0.20069(16) 0.51677(8) 0.96413(9) 0.0327(3) Uani 1 1 d .
H22 H 0.138764 0.560253 0.976682 0.039 Uiso 1 1 calc R
C23 C 0.29062(16) 0.47706(8) 1.03264(9) 0.0322(3) Uani 1 1 d .
H23 H 0.290448 0.492840 1.091934 0.039 Uiso 1 1 calc R
C24 C 0.38432(14) 0.41217(8) 1.01500(8) 0.0276(3) Uani 1 1 d .
C25 C 0.38203(14) 0.38900(7) 0.92601(8) 0.0247(3) Uani 1 1 d .
C26 C 0.48265(15) 0.36858(9) 1.08140(8) 0.0315(3) Uani 1 1 d .
H26 H 0.488358 0.381834 1.141959 0.038 Uiso 1 1 calc R
C27 C 0.56958(16) 0.30724(9) 1.05817(9) 0.0326(3) Uani 1 1 d .
H27 H 0.636208 0.277449 1.102196 0.039 Uiso 1 1 calc R
C28 C 0.55877(15) 0.28893(8) 0.96794(9) 0.0306(3) Uani 1 1 d .
H28 H 0.620238 0.246377 0.952620 0.037 Uiso 1 1 calc R

loop_
_atom_site_aniso_label
_atom_site_aniso_U_11
_atom_site_aniso_U_22
_atom_site_aniso_U_33
_atom_site_aniso_U_23
_atom_site_aniso_U_13
_atom_site_aniso_U_12
O1 0.0275(5) 0.0274(5) 0.0310(5) 0.0031(4) 0.0044(4) 0.0042(3)
N1 0.0268(5) 0.0268(5) 0.0222(5) 0.0000(4) 0.0054(4) 0.0042(4)
N2 0.0278(5) 0.0289(6) 0.0240(5) -0.0008(4) 0.0045(4) 0.0009(4)
C1 0.0213(6) 0.0233(6) 0.0255(6) 0.0030(5) 0.0051(5) -0.0037(5)
C2 0.0221(6) 0.0265(6) 0.0220(6) 0.0038(5) 0.0043(4) 0.0001(5)
C3 0.0217(6) 0.0247(6) 0.0236(6) 0.0022(5) 0.0034(4) 0.0010(4)
C4 0.0232(6) 0.0267(6) 0.0271(6) 0.0014(5) 0.0070(5) -0.0004(5)
C5 0.0249(6) 0.0271(6) 0.0228(6) -0.0007(5) 0.0089(5) -0.0004(5)
C6 0.0312(6) 0.0265(6) 0.0251(6) -0.0008(5) 0.0072(5) 0.0018(5)
C7 0.0307(7) 0.0403(7) 0.0235(6) -0.0019(5) 0.0038(5) 0.0074(5)
C8 0.0291(7) 0.0474(8) 0.0249(6) -0.0089(6) 0.0064(5) -0.0077(6)
C9 0.0425(8) 0.0302(7) 0.0304(7) -0.0047(5) 0.0122(6) -0.0096(6)
C10 0.0320(7) 0.0269(6) 0.0273(6) 0.0006(5) 0.0091(5) 0.0004(5)
C11 0.0279(6) 0.0364(7) 0.0225(6) 0.0037(5) 0.0046(5) -0.0062(5)
C12 0.0252(6) 0.0312(7) 0.0197(6) 0.0032(5) 0.0062(5) -0.0034(5)
C13 0.0294(7) 0.0335(7) 0.0266(6) -0.0002(5) 0.0097(5) 0.0010(5)
C14 0.0421(8) 0.0329(7) 0.0278(6) -0.0055(5) 0.0102(6) -0.0065(6)
C15 0.0320(7) 0.0430(8) 0.0244(6) 0.0020(6) 0.0013(5) -0.0123(6)
C16 0.0254(6) 0.0403(8) 0.0307(7) 0.0097(6) 0.0025(5) -0.0002(5)
C17 0.0308(7) 0.0265(6) 0.0283(6) 0.0040(5) 0.0064(5) -0.0010(5)
C18 0.0260(6) 0.0298(7) 0.0284(6) 0.0001(5) 0.0086(5) -0.0025(5)
C19 0.0400(8) 0.0346(7) 0.0377(7) 0.0093(6) 0.0138(6) -0.0010(6)
C20 0.0245(6) 0.0256(6) 0.0239(6) -0.0015(5) 0.0066(5) -0.0034(5)
C21 0.0285(6) 0.0277(6) 0.0301(7) 0.0002(5) 0.0070(5) 0.0000(5)
C22 0.0341(7) 0.0296(7) 0.0369(7) -0.0070(6) 0.0128(6) 0.0008(5)
C23 0.0376(7) 0.0344(7) 0.0264(6) -0.0078(5) 0.0109(5) -0.0041(5)
C24 0.0285(6) 0.0312(7) 0.0239(6) -0.0032(5) 0.0072(5) -0.0071(5)
C25 0.0243(6) 0.0262(6) 0.0241(6) -0.0011(5) 0.0061(5) -0.0038(5)
C26 0.0344(7) 0.0391(7) 0.0209(6) -0.0019(5) 0.0050(5) -0.0070(6)
C27 0.0331(7) 0.0378(7) 0.0249(6) 0.0040(5) 0.0005(5) -0.0005(5)
C28 0.0305(7) 0.0326(7) 0.0278(6) 0.0008(5) 0.0032(5) 0.0033(5)

loop_
_atom_type_symbol
_atom_type_description
_atom_type_scat_dispersion_real
_atom_type_scat_dispersion_imag
_atom_type_scat_source
C C 0.0181 0.0091 'International Tables Vol C Tables 4.2.6.8 and 6.1.1.4'
H H 0.0000 0.0000 'International Tables Vol C Tables 4.2.6.8 and 6.1.1.4'
N N 0.0311 0.0180 'International Tables Vol C Tables 4.2.6.8 and 6.1.1.4'
O O 0.0492 0.0322 'International Tables Vol C Tables 4.2.6.8 and 6.1.1.4'

loop_
_geom_angle_atom_site_label_1
_geom_angle_atom_site_label_2
_geom_angle_atom_site_label_3
_geom_angle
C1 N1 H1 117.2(10)
C1 N1 C20 128.98(11)
C20 N1 H1 113.8(10)
C28 N2 C25 117.64(11)
O1 C1 N1 123.32(12)
O1 C1 C2 121.66(11)
N1 C1 C2 115.00(10)
C1 C2 H2 109.2
C1 C2 C3 110.80(9)
C1 C2 C11 107.31(10)
C3 C2 H2 109.2
C11 C2 H2 109.2
C11 C2 C3 110.98(9)
C2 C3 H3 107.2
C4 C3 C2 110.21(9)
C4 C3 H3 107.2
C18 C3 C2 113.14(10)
C18 C3 H3 107.2
C18 C3 C4 111.46(10)
C3 C4 H4A 108.8
C3 C4 H4B 108.8
H4A C4 H4B 107.7
C5 C4 C3 113.91(10)
C5 C4 H4A 108.8
C5 C4 H4B 108.8
C6 C5 C4 120.25(11)
C10 C5 C4 121.24(11)
C10 C5 C6 118.49(12)
C5 C6 H6 119.7
C7 C6 C5 120.56(12)
C7 C6 H6 119.7
C6 C7 H7 119.8
C8 C7 C6 120.42(12)
C8 C7 H7 119.8
C7 C8 H8 120.2
C9 C8 C7 119.53(12)
C9 C8 H8 120.2
C8 C9 H9 120.0
C8 C9 C10 120.07(13)
C10 C9 H9 120.0
C5 C10 H10 119.5
C9 C10 C5 120.93(12)
C9 C10 H10 119.5
C2 C11 H11A 108.8
C2 C11 H11B 108.8
H11A C11 H11B 107.6
C12 C11 C2 114.00(10)
C12 C11 H11A 108.8
C12 C11 H11B 108.8
C13 C12 C11 120.70(12)
C13 C12 C17 118.31(12)
C17 C12 C11 120.96(12)
C12 C13 H13 119.5
C14 C13 C12 121.03(12)
C14 C13 H13 119.5
C13 C14 H14 120.0
C15 C14 C13 119.91(13)
C15 C14 H14 120.0
C14 C15 H15 120.1
C16 C15 C14 119.79(12)
C16 C15 H15 120.1
C15 C16 H16 120.0
C15 C16 C17 120.05(13)
C17 C16 H16 120.0
C12 C17 H17 119.5
C16 C17 C12 120.91(13)
C16 C17 H17 119.5
C3 C18 H18A 108.4
C3 C18 H18B 108.4
H18A C18 H18B 107.4
C19 C18 C3 115.69(10)
C19 C18 H18A 108.4
C19 C18 H18B 108.4
C18 C19 H19A 109.5
C18 C19 H19B 109.5
C18 C19 H19C 109.5
H19A C19 H19B 109.5
H19A C19 H19C 109.5
H19B C19 H19C 109.5
N1 C20 C25 114.25(11)
C21 C20 N1 125.89(12)
C21 C20 C25 119.86(11)
C20 C21 H21 120.1
C20 C21 C22 119.82(12)
C22 C21 H21 120.1
C21 C22 H22 119.1
C23 C22 C21 121.75(12)
C23 C22 H22 119.1
C22 C23 H23 120.1
C22 C23 C24 119.83(12)
C24 C23 H23 120.1
C23 C24 C25 119.28(12)
C26 C24 C23 123.76(12)
C26 C24 C25 116.95(12)
N2 C25 C20 117.55(11)
N2 C25 C24 122.99(11)
C24 C25 C20 119.46(11)
C24 C26 H26 120.1
C27 C26 C24 119.71(12)
C27 C26 H26 120.1
C26 C27 H27 120.5
C26 C27 C28 118.91(12)
C28 C27 H27 120.5
N2 C28 C27 123.79(13)
N2 C28 H28 118.1
C27 C28 H28 118.1

loop_
_geom_bond_atom_site_label_1
_geom_bond_atom_site_label_2
_geom_bond_distance
O1 C1 1.2235(15)
N1 H1 0.908(13)
N1 C1 1.3632(16)
N1 C20 1.4038(16)
N2 C25 1.3620(17)
N2 C28 1.3190(17)
C1 C2 1.5252(17)
C2 H2 1.0000
C2 C3 1.5497(16)
C2 C11 1.5464(17)
C3 H3 1.0000
C3 C4 1.5424(17)
C3 C18 1.5393(17)
C4 H4A 0.9900
C4 H4B 0.9900
C4 C5 1.5107(17)
C5 C6 1.3940(18)
C5 C10 1.3937(18)
C6 H6 0.9500
C6 C7 1.3879(18)
C7 H7 0.9500
C7 C8 1.386(2)
C8 H8 0.9500
C8 C9 1.386(2)
C9 H9 0.9500
C9 C10 1.3879(19)
C10 H10 0.9500
C11 H11A 0.9900
C11 H11B 0.9900
C11 C12 1.5084(17)
C12 C13 1.3903(19)
C12 C17 1.3951(18)
C13 H13 0.9500
C13 C14 1.3882(19)
C14 H14 0.9500
C14 C15 1.388(2)
C15 H15 0.9500
C15 C16 1.383(2)
C16 H16 0.9500
C16 C17 1.3878(19)
C17 H17 0.9500
C18 H18A 0.9900
C18 H18B 0.9900
C18 C19 1.5235(19)
C19 H19A 0.9800
C19 H19B 0.9800
C19 H19C 0.9800
C20 C21 1.3750(18)
C20 C25 1.4351(17)
C21 H21 0.9500
C21 C22 1.4170(19)
C22 H22 0.9500
C22 C23 1.366(2)
C23 H23 0.9500
C23 C24 1.4196(19)
C24 C25 1.4196(18)
C24 C26 1.4119(19)
C26 H26 0.9500
C26 C27 1.367(2)
C27 H27 0.9500
C27 C28 1.4075(19)
C28 H28 0.9500
